data_7704212
loop_
_publ_author_name
'Dey, Subhayan'
'Buzs\'aki, Daniel'
'Bruhn, Clemens'
'Kelemen, Zsolt'
'Pietschnig, Rudolf'

_publ_section_title
;
 Bulky 1,1'-bisphosphanoferrocenes and their coordination behaviour
 towards Cu(i).
;
_journal_issue 20
_journal_name_full 'Dalton transactions (Cambridge, England : 2003)'
_journal_page_first 6668
_journal_page_last 6681
_journal_paper_doi 10.1039/d0dt00941e
_journal_volume 49
_journal_year 2020
_chemical_formula_moiety 'C44 H46 Cu Fe N2 P2, B F4'
_chemical_formula_sum 'C44 H46 B Cu F4 Fe N2 P2'
_chemical_formula_weight 870.97
_space_group_crystal_system monoclinic
_space_group_IT_number 14
_space_group_name_Hall '-P 2ybc'
_space_group_name_H-M_alt 'P 1 21/c 1'
_atom_sites_solution_hydrogens geom
_atom_sites_solution_primary dual
_audit_creation_date 2020-01-27
_audit_creation_method
;
Olex2 1.2
(compiled 2018.05.29 svn.r3508 for OlexSys, GUI svn.r5506)
;
_audit_update_record
;
2020-01-27 deposited with the CCDC.	2020-04-27 downloaded from the CCDC.
;
_cell_angle_alpha 90
_cell_angle_beta 97.048(3)
_cell_angle_gamma 90
_cell_formula_units_Z 4
_cell_length_a 12.8168(4)
_cell_length_b 19.2843(5)
_cell_length_c 16.9754(5)
_cell_measurement_reflns_used 29358
_cell_measurement_temperature 100(2)
_cell_measurement_theta_max 27.38
_cell_measurement_theta_min 1.21
_cell_volume 4164.0(2)
_computing_molecular_graphics 'Olex2 (Dolomanov et al., 2009)'
_computing_publication_material 'Olex2 (Dolomanov et al., 2009)'
_computing_structure_refinement 'ShelXL (Sheldrick, 2015)'
_computing_structure_solution 'ShelXT (Sheldrick, 2015)'
_diffrn_ambient_temperature 100(2)
_diffrn_detector 'image plate (34 cm diameter)'
_diffrn_detector_area_resol_mean 6.67
_diffrn_detector_type 'STOE Imaging Plate'
_diffrn_measured_fraction_theta_full 0.999
_diffrn_measured_fraction_theta_max 0.998
_diffrn_measurement_details
;
 140 frames, detector distance = 120 mm
;
_diffrn_measurement_device '2-circle diffractometer'
_diffrn_measurement_device_type 'STOE IPDS II'
_diffrn_measurement_method 'rotation method, \w scans'
_diffrn_radiation_collimation '1.2, 0.6 mm diameter, multiple pinhole'
_diffrn_radiation_monochromator 'plane graphite'
_diffrn_radiation_polarisn_norm 270
_diffrn_radiation_probe x-ray
_diffrn_radiation_type MoK\a
_diffrn_radiation_wavelength 0.71073
_diffrn_reflns_av_R_equivalents 0.0169
_diffrn_reflns_av_unetI/netI 0.0173
_diffrn_reflns_Laue_measured_fraction_full 0.999
_diffrn_reflns_Laue_measured_fraction_max 0.998
_diffrn_reflns_limit_h_max 15
_diffrn_reflns_limit_h_min -13
_diffrn_reflns_limit_k_max 23
_diffrn_reflns_limit_k_min -23
_diffrn_reflns_limit_l_max 20
_diffrn_reflns_limit_l_min -20
_diffrn_reflns_number 17948
_diffrn_reflns_point_group_measured_fraction_full 0.999
_diffrn_reflns_point_group_measured_fraction_max 0.998
_diffrn_reflns_theta_full 25.242
_diffrn_reflns_theta_max 25.500
_diffrn_reflns_theta_min 1.605
_diffrn_source 'Genix Mo HF'
_diffrn_source_current 1.000
_diffrn_source_power 0.050
_diffrn_source_voltage 50
_exptl_absorpt_coefficient_mu 0.987
_exptl_absorpt_correction_T_max 0.8751
_exptl_absorpt_correction_T_min 0.5381
_exptl_absorpt_correction_type multi-scan
_exptl_absorpt_process_details
;
STOE X-Red32, absorption correction by Gaussian integration, analogous to
P. Coppens, "The Evaluation of Absorption and Extinction in Single-Crystal
Structure Analysis", published in: F. R. Ahmed (Editor), "Crystallographic
Computing", Munksgaard, Copenhagen (1970), 255 - 270.
Afterwards scaling of reflection intensities was performed within STOE LANA.
J. Koziskova, F. Hahn, J. Richter, J. Kozisek, "Comparison of different
absorption corrections on the model structure of tetrakis(\m~2~-acetato)-
diaqua-di-copper(II)", Acta Chimica Slovaca, vol. 9, no. 2, 2016, pp. 136 - 140.
;
_exptl_crystal_colour orange
_exptl_crystal_colour_primary orange
_exptl_crystal_density_diffrn 1.389
_exptl_crystal_description block
_exptl_crystal_F_000 1800
_exptl_crystal_size_max 0.295
_exptl_crystal_size_mid 0.207
_exptl_crystal_size_min 0.093
_refine_diff_density_max 1.689
_refine_diff_density_min -0.457
_refine_diff_density_rms 0.092
_refine_ls_extinction_method none
_refine_ls_goodness_of_fit_ref 1.078
_refine_ls_hydrogen_treatment constr
_refine_ls_matrix_type full
_refine_ls_number_parameters 523
_refine_ls_number_reflns 7743
_refine_ls_number_restraints 0
_refine_ls_restrained_S_all 1.078
_refine_ls_R_factor_all 0.0487
_refine_ls_R_factor_gt 0.0408
_refine_ls_shift/su_max 0.002
_refine_ls_shift/su_mean 0.000
_refine_ls_structure_factor_coef Fsqd
_refine_ls_weighting_details 'w=1/[\s^2^(Fo^2^)+(0.0575P)^2^+8.1674P] where P=(Fo^2^+2Fc^2^)/3'
_refine_ls_weighting_scheme calc
_refine_ls_wR_factor_gt 0.1073
_refine_ls_wR_factor_ref 0.1204
_reflns_Friedel_coverage 0.000
_reflns_number_gt 6832
_reflns_number_total 7743
_reflns_threshold_expression 'I > 2\s(I)'
_cod_data_source_file d0dt00941e2.cif
_cod_data_source_block i2964
_cod_depositor_comments 'Adding full bibliography for 7704207--7704214.cif.'
_cod_database_code 7704212
_shelx_shelxl_version_number 2014/7
_shelx_space_group_comment
;
The symmetry employed for this shelxl refinement is uniquely defined
by the following loop, which should always be used as a source of
symmetry information in preference to the above space-group names.
They are only intended as comments.
;
_shelx_estimated_absorpt_t_max 0.914
_shelx_estimated_absorpt_t_min 0.759
_olex2_refinement_description
;
1. Fixed Uiso
 At 1.2 times of:
  All C(H) groups, {H42A,H42B,H42C} of C42, {H38A,H38B,H38C} of C38, {H31A,
  H31B,H31C} of C31, {H30A,H30B,H30C} of C30, {H40A,H40B,H40C} of C40, {H39A,
  H39B,H39C} of C39, {H29A,H29B,H29C} of C29
 At 1.5 times of:
  {H46A,H46B,H46C} of C46, {H44A,H44B,H44C} of C44
2. Rigid body (RIGU) restrains
 C45
 with sigma for 1-2 distances of 0.001 and sigma for 1-3 distances of 0.0001
3. Others
 Fixed Sof: C46(0.5) H46A(0.5) H46B(0.5) H46C(0.5) C44(0.5) H44A(0.5)
 H44B(0.5) H44C(0.5) C45(0.5) C43(0.5)
4.a Aromatic/amide H refined with riding coordinates:
 C2(H2), C3(H3), C4(H4), C5(H5), C7(H7), C8(H8), C9(H9), C10(H10), C12(H12),
 C13(H13), C14(H14), C15(H15), C16(H16), C18(H18), C19(H19), C20(H20), C21(H21),
  C22(H22), C25(H25), C27(H27), C34(H34), C36(H36)
4.b Idealised Me refined as rotating group:
 C29(H29A,H29B,H29C), C30(H30A,H30B,H30C), C31(H31A,H31B,H31C), C38(H38A,H38B,
 H38C), C39(H39A,H39B,H39C), C40(H40A,H40B,H40C), C42(H42A,H42B,H42C), C46(H46A,
 H46B,H46C), C44(H44A,H44B,H44C)
;
_olex2_submission_special_instructions 'No special instructions were received'

loop_
_space_group_symop_operation_xyz
'x, y, z'
'-x, y+1/2, -z+1/2'
'-x, -y, -z'
'x, -y-1/2, z-1/2'

loop_
_atom_site_label
_atom_site_type_symbol
_atom_site_fract_x
_atom_site_fract_y
_atom_site_fract_z
_atom_site_U_iso_or_equiv
_atom_site_adp_type
_atom_site_occupancy
_atom_site_site_symmetry_order
_atom_site_calc_flag
_atom_site_refinement_flags_posn
_atom_site_refinement_flags_adp
_atom_site_refinement_flags_occupancy
_atom_site_disorder_assembly
_atom_site_disorder_group
C1 C 0.6018(2) 0.42292(15) 0.38451(16) 0.0209(6) Uani 1 1 d . . . . .
C2 C 0.5610(2) 0.35648(15) 0.35798(16) 0.0232(6) Uani 1 1 d . . . . .
H2 H 0.6012 0.3183 0.3430 0.028 Uiso 1 1 calc R . . . .
C3 C 0.4497(2) 0.35761(15) 0.35792(16) 0.0233(6) Uani 1 1 d . . . . .
H3 H 0.4029 0.3203 0.3431 0.028 Uiso 1 1 calc R . . . .
C4 C 0.4211(2) 0.42407(15) 0.38381(16) 0.0225(6) Uani 1 1 d . . . . .
H4 H 0.3517 0.4390 0.3891 0.027 Uiso 1 1 calc R . . . .
C5 C 0.5135(2) 0.46429(15) 0.40039(16) 0.0205(6) Uani 1 1 d . . . . .
H5 H 0.5166 0.5108 0.4189 0.025 Uiso 1 1 calc R . . . .
C6 C 0.5275(2) 0.51387(15) 0.21130(16) 0.0213(6) Uani 1 1 d . . . . .
C7 C 0.5750(2) 0.45031(15) 0.19008(16) 0.0226(6) Uani 1 1 d . . . . .
H7 H 0.6481 0.4426 0.1897 0.027 Uiso 1 1 calc R . . . .
C8 C 0.4938(2) 0.40073(16) 0.16974(16) 0.0255(6) Uani 1 1 d . . . . .
H8 H 0.5033 0.3547 0.1521 0.031 Uiso 1 1 calc R . . . .
C9 C 0.3966(3) 0.43185(16) 0.18030(17) 0.0269(6) Uani 1 1 d . . . . .
H9 H 0.3296 0.4102 0.1715 0.032 Uiso 1 1 calc R . . . .
C10 C 0.4164(2) 0.50121(15) 0.20628(16) 0.0228(6) Uani 1 1 d . . . . .
H10 H 0.3649 0.5337 0.2183 0.027 Uiso 1 1 calc R . . . .
C11 C 0.7715(2) 0.46486(15) 0.49701(17) 0.0229(6) Uani 1 1 d . . . . .
C12 C 0.7204(2) 0.43089(15) 0.55332(17) 0.0238(6) Uani 1 1 d . . . . .
H12 H 0.6616 0.4022 0.5366 0.029 Uiso 1 1 calc R . . . .
C13 C 0.7540(3) 0.43830(17) 0.63363(18) 0.0299(7) Uani 1 1 d . . . . .
H13 H 0.7194 0.4138 0.6714 0.036 Uiso 1 1 calc R . . . .
C14 C 0.8375(3) 0.48121(18) 0.65874(19) 0.0342(7) Uani 1 1 d . . . . .
H14 H 0.8597 0.4868 0.7138 0.041 Uiso 1 1 calc R . . . .
C15 C 0.8887(3) 0.51605(19) 0.6039(2) 0.0360(8) Uani 1 1 d . . . . .
H15 H 0.9462 0.5457 0.6211 0.043 Uiso 1 1 calc R . . . .
C16 C 0.8559(3) 0.50763(18) 0.52293(19) 0.0311(7) Uani 1 1 d . . . . .
H16 H 0.8917 0.5314 0.4852 0.037 Uiso 1 1 calc R . . . .
C17 C 0.8085(2) 0.37269(16) 0.37406(17) 0.0236(6) Uani 1 1 d . . . . .
C18 C 0.8039(2) 0.31432(16) 0.42271(18) 0.0262(6) Uani 1 1 d . . . . .
H18 H 0.7588 0.3146 0.4631 0.031 Uiso 1 1 calc R . . . .
C19 C 0.8642(3) 0.25631(17) 0.41254(19) 0.0307(7) Uani 1 1 d . . . . .
H19 H 0.8608 0.2171 0.4459 0.037 Uiso 1 1 calc R . . . .
C20 C 0.9300(3) 0.25571(18) 0.3532(2) 0.0325(7) Uani 1 1 d . . . . .
H20 H 0.9719 0.2161 0.3461 0.039 Uiso 1 1 calc R . . . .
C21 C 0.9345(3) 0.31281(18) 0.30464(19) 0.0321(7) Uani 1 1 d . . . . .
H21 H 0.9792 0.3122 0.2640 0.039 Uiso 1 1 calc R . . . .
C22 C 0.8739(2) 0.37110(17) 0.31493(18) 0.0266(6) Uani 1 1 d . . . . .
H22 H 0.8774 0.4101 0.2812 0.032 Uiso 1 1 calc R . . . .
C23 C 0.5045(2) 0.64608(14) 0.28723(16) 0.0211(6) Uani 1 1 d . . . . .
C24 C 0.4207(2) 0.67644(15) 0.23697(17) 0.0232(6) Uani 1 1 d . . . . .
C25 C 0.3509(2) 0.71962(15) 0.26854(18) 0.0254(6) Uani 1 1 d . . . . .
H25 H 0.2940 0.7387 0.2342 0.030 Uiso 1 1 calc R . . . .
C26 C 0.3609(2) 0.73643(15) 0.34904(18) 0.0257(6) Uani 1 1 d . . . . .
C27 C 0.4445(2) 0.70749(15) 0.39740(18) 0.0254(6) Uani 1 1 d . . . . .
H27 H 0.4531 0.7185 0.4524 0.030 Uiso 1 1 calc R . . . .
C28 C 0.5165(2) 0.66280(15) 0.36841(17) 0.0226(6) Uani 1 1 d . . . . .
C29 C 0.4050(2) 0.66639(16) 0.14772(17) 0.0267(6) Uani 1 1 d . . . . .
H29A H 0.4177 0.6177 0.1352 0.032 Uiso 1 1 calc GR . . . .
H29B H 0.4543 0.6960 0.1234 0.032 Uiso 1 1 calc GR . . . .
H29C H 0.3328 0.6790 0.1269 0.032 Uiso 1 1 calc GR . . . .
C30 C 0.2855(3) 0.78566(18) 0.3820(2) 0.0353(8) Uani 1 1 d . . . . .
H30A H 0.2398 0.7596 0.4136 0.042 Uiso 1 1 calc GR . . . .
H30B H 0.2425 0.8090 0.3381 0.042 Uiso 1 1 calc GR . . . .
H30C H 0.3253 0.8203 0.4156 0.042 Uiso 1 1 calc GR . . . .
C31 C 0.6056(2) 0.63860(16) 0.42853(17) 0.0261(6) Uani 1 1 d . . . . .
H31A H 0.6492 0.6784 0.4475 0.031 Uiso 1 1 calc GR . . . .
H31B H 0.6486 0.6049 0.4038 0.031 Uiso 1 1 calc GR . . . .
H31C H 0.5769 0.6168 0.4734 0.031 Uiso 1 1 calc GR . . . .
C32 C 0.6477(2) 0.64116(15) 0.16568(16) 0.0212(6) Uani 1 1 d . . . . .
C33 C 0.7047(2) 0.70178(15) 0.19149(17) 0.0212(6) Uani 1 1 d . . . . .
C34 C 0.7614(2) 0.73675(15) 0.13926(17) 0.0230(6) Uani 1 1 d . . . . .
H34 H 0.8006 0.7766 0.1577 0.028 Uiso 1 1 calc R . . . .
C35 C 0.7631(2) 0.71584(16) 0.06136(18) 0.0248(6) Uani 1 1 d . . . . .
C36 C 0.7029(2) 0.65856(16) 0.03582(17) 0.0255(6) Uani 1 1 d . . . . .
H36 H 0.7006 0.6446 -0.0180 0.031 Uiso 1 1 calc R . . . .
C37 C 0.6454(2) 0.62051(16) 0.08570(17) 0.0244(6) Uani 1 1 d . . . . .
C38 C 0.7051(2) 0.73167(15) 0.27356(17) 0.0243(6) Uani 1 1 d . . . . .
H38A H 0.7161 0.6944 0.3129 0.029 Uiso 1 1 calc GR . . . .
H38B H 0.6376 0.7544 0.2777 0.029 Uiso 1 1 calc GR . . . .
H38C H 0.7620 0.7657 0.2835 0.029 Uiso 1 1 calc GR . . . .
C39 C 0.8298(2) 0.75248(18) 0.00771(19) 0.0321(7) Uani 1 1 d . . . . .
H39A H 0.9007 0.7326 0.0146 0.038 Uiso 1 1 calc GR . . . .
H39B H 0.8337 0.8019 0.0211 0.038 Uiso 1 1 calc GR . . . .
H39C H 0.7987 0.7468 -0.0476 0.038 Uiso 1 1 calc GR . . . .
C40 C 0.5867(3) 0.55842(17) 0.04917(18) 0.0319(7) Uani 1 1 d . . . . .
H40A H 0.5167 0.5565 0.0667 0.038 Uiso 1 1 calc GR . . . .
H40B H 0.6256 0.5161 0.0658 0.038 Uiso 1 1 calc GR . . . .
H40C H 0.5797 0.5622 -0.0088 0.038 Uiso 1 1 calc GR . . . .
C41 C 0.9451(3) 0.64355(17) 0.3657(2) 0.0311(7) Uani 1 1 d . . . . .
C42 C 1.0392(3) 0.6852(2) 0.3813(3) 0.0472(10) Uani 1 1 d . . . . .
H42A H 1.0200 0.7330 0.3931 0.057 Uiso 1 1 calc GR . . . .
H42B H 1.0771 0.6850 0.3345 0.057 Uiso 1 1 calc GR . . . .
H42C H 1.0845 0.6660 0.4268 0.057 Uiso 1 1 calc GR . . . .
B1 B 1.0582(4) 0.3830(3) 0.1261(3) 0.0464(11) Uani 1 1 d . . . . .
Cu1 Cu 0.75824(3) 0.54272(2) 0.31091(2) 0.02268(11) Uani 1 1 d . . . . .
F1 F 1.0229(2) 0.42492(14) 0.18343(16) 0.0648(7) Uani 1 1 d . . . . .
F2 F 1.0888(2) 0.31984(14) 0.15981(14) 0.0602(7) Uani 1 1 d . . . . .
F3 F 1.1424(2) 0.4156(2) 0.09937(18) 0.0844(10) Uani 1 1 d . . . . .
F4 F 0.9829(2) 0.37134(18) 0.06326(18) 0.0795(9) Uani 1 1 d . . . . .
Fe1 Fe 0.49661(3) 0.43375(2) 0.28470(2) 0.01889(11) Uani 1 1 d . . . . .
P1 P 0.73605(6) 0.45225(4) 0.39028(4) 0.02013(16) Uani 1 1 d . . . . .
P2 P 0.60283(6) 0.58979(4) 0.24730(4) 0.01969(16) Uani 1 1 d . . . . .
N1 N 0.8714(2) 0.61046(14) 0.35325(16) 0.0306(6) Uani 1 1 d . . . . .
N2 N 0.8277(2) 0.52600(16) 0.20937(17) 0.0366(7) Uani 1 1 d . . . . .
C46 C 0.8976(9) 0.5305(6) 0.0720(6) 0.047(3) Uani 0.5 1 d . . P A 2
H46A H 0.8460 0.5133 0.0290 0.071 Uiso 0.5 1 calc GR . P A 2
H46B H 0.9623 0.5032 0.0738 0.071 Uiso 0.5 1 calc GR . P A 2
H46C H 0.9130 0.5793 0.0625 0.071 Uiso 0.5 1 calc GR . P A 2
C44 C 0.9424(11) 0.5563(7) 0.0974(8) 0.067(4) Uani 0.5 1 d . . P B 1
H44A H 0.9218 0.5252 0.0525 0.101 Uiso 0.5 1 calc GR . P B 1
H44B H 1.0168 0.5492 0.1167 0.101 Uiso 0.5 1 calc GR . P B 1
H44C H 0.9311 0.6045 0.0802 0.101 Uiso 0.5 1 calc GR . P B 1
C45 C 0.8550(17) 0.5239(10) 0.1472(13) 0.034(4) Uani 0.5 1 d . U P A 2
C43 C 0.8782(16) 0.5412(9) 0.1617(13) 0.032(3) Uani 0.5 1 d . . P B 1

loop_
_atom_site_aniso_label
_atom_site_aniso_U_11
_atom_site_aniso_U_22
_atom_site_aniso_U_33
_atom_site_aniso_U_23
_atom_site_aniso_U_13
_atom_site_aniso_U_12
C1 0.0264(15) 0.0205(14) 0.0156(13) 0.0017(11) 0.0020(11) -0.0001(11)
C2 0.0321(16) 0.0178(14) 0.0195(14) 0.0024(11) 0.0020(12) 0.0009(12)
C3 0.0289(15) 0.0223(14) 0.0184(13) 0.0031(11) 0.0023(11) -0.0057(12)
C4 0.0228(14) 0.0265(15) 0.0190(14) 0.0011(11) 0.0059(11) 0.0032(12)
C5 0.0276(15) 0.0199(14) 0.0143(13) 0.0007(10) 0.0045(11) -0.0026(11)
C6 0.0286(15) 0.0208(14) 0.0144(13) 0.0014(11) 0.0021(11) -0.0028(12)
C7 0.0288(15) 0.0242(15) 0.0157(13) 0.0003(11) 0.0061(11) -0.0013(12)
C8 0.0376(17) 0.0233(15) 0.0159(13) -0.0036(11) 0.0049(12) -0.0023(13)
C9 0.0342(17) 0.0266(15) 0.0184(14) 0.0010(12) -0.0025(12) -0.0073(13)
C10 0.0273(15) 0.0231(15) 0.0172(13) 0.0018(11) -0.0001(11) -0.0005(12)
C11 0.0247(14) 0.0219(14) 0.0216(14) 0.0001(11) 0.0005(11) 0.0004(12)
C12 0.0266(15) 0.0217(14) 0.0238(15) -0.0013(12) 0.0066(12) 0.0016(12)
C13 0.0407(18) 0.0288(16) 0.0207(15) 0.0015(12) 0.0060(13) 0.0018(14)
C14 0.0418(19) 0.0369(18) 0.0222(15) -0.0027(14) -0.0032(14) 0.0074(15)
C15 0.0341(18) 0.042(2) 0.0298(17) -0.0035(15) -0.0039(14) -0.0070(15)
C16 0.0295(16) 0.0366(18) 0.0266(16) 0.0010(13) 0.0007(13) -0.0072(14)
C17 0.0221(14) 0.0268(15) 0.0213(14) -0.0020(12) 0.0004(11) -0.0001(12)
C18 0.0269(15) 0.0278(16) 0.0243(15) 0.0009(12) 0.0044(12) 0.0028(12)
C19 0.0347(17) 0.0273(16) 0.0296(16) 0.0007(13) 0.0021(13) 0.0038(13)
C20 0.0291(16) 0.0320(17) 0.0360(17) -0.0049(14) 0.0020(14) 0.0074(14)
C21 0.0291(16) 0.0381(18) 0.0304(16) -0.0048(14) 0.0090(13) 0.0024(14)
C22 0.0258(15) 0.0304(16) 0.0237(15) -0.0004(12) 0.0032(12) -0.0011(13)
C23 0.0265(14) 0.0165(13) 0.0208(14) 0.0012(11) 0.0055(11) -0.0054(11)
C24 0.0277(15) 0.0201(14) 0.0222(14) 0.0037(11) 0.0042(12) -0.0073(12)
C25 0.0270(15) 0.0192(14) 0.0303(16) 0.0049(12) 0.0048(12) -0.0024(12)
C26 0.0285(15) 0.0180(14) 0.0332(16) 0.0010(12) 0.0141(13) -0.0049(12)
C27 0.0345(16) 0.0213(14) 0.0218(14) -0.0022(11) 0.0088(12) -0.0080(12)
C28 0.0278(15) 0.0177(14) 0.0229(14) 0.0015(11) 0.0053(12) -0.0061(11)
C29 0.0297(16) 0.0272(16) 0.0224(15) 0.0033(12) 0.0001(12) 0.0010(13)
C30 0.0385(18) 0.0296(17) 0.0399(19) -0.0011(14) 0.0134(15) 0.0030(14)
C31 0.0343(16) 0.0248(15) 0.0189(14) -0.0002(12) 0.0024(12) -0.0046(13)
C32 0.0234(14) 0.0204(14) 0.0203(14) 0.0024(11) 0.0049(11) 0.0017(11)
C33 0.0208(13) 0.0200(14) 0.0226(14) 0.0024(11) 0.0016(11) 0.0030(11)
C34 0.0212(14) 0.0196(14) 0.0280(15) 0.0043(12) 0.0019(12) 0.0003(11)
C35 0.0220(14) 0.0274(15) 0.0252(15) 0.0083(12) 0.0035(12) 0.0039(12)
C36 0.0298(15) 0.0274(16) 0.0198(14) 0.0038(12) 0.0051(12) 0.0025(13)
C37 0.0292(15) 0.0251(15) 0.0189(14) 0.0020(11) 0.0023(11) 0.0010(12)
C38 0.0293(15) 0.0207(14) 0.0229(14) -0.0017(11) 0.0025(12) -0.0027(12)
C39 0.0289(16) 0.0381(18) 0.0302(16) 0.0117(14) 0.0071(13) -0.0010(14)
C40 0.047(2) 0.0312(17) 0.0172(14) -0.0003(12) 0.0051(13) -0.0101(15)
C41 0.0281(17) 0.0253(16) 0.0389(18) 0.0020(14) -0.0002(14) 0.0004(14)
C42 0.0323(19) 0.040(2) 0.068(3) -0.0040(19) 0.0008(18) -0.0112(16)
B1 0.042(2) 0.060(3) 0.039(2) 0.015(2) 0.0161(19) 0.014(2)
Cu1 0.02332(19) 0.0233(2) 0.0218(2) 0.00311(14) 0.00401(14) -0.00224(14)
F1 0.0788(18) 0.0577(16) 0.0648(16) 0.0168(13) 0.0367(14) 0.0272(14)
F2 0.0645(15) 0.0680(16) 0.0503(14) 0.0119(12) 0.0158(12) 0.0361(13)
F3 0.0638(18) 0.130(3) 0.0637(18) 0.0209(18) 0.0250(14) -0.0139(18)
F4 0.0609(17) 0.093(2) 0.078(2) 0.0177(17) -0.0161(14) 0.0112(16)
Fe1 0.0235(2) 0.0178(2) 0.0154(2) -0.00013(15) 0.00259(16) -0.00248(16)
P1 0.0219(4) 0.0207(4) 0.0180(3) 0.0010(3) 0.0032(3) -0.0006(3)
P2 0.0250(4) 0.0180(3) 0.0159(3) 0.0013(3) 0.0022(3) -0.0026(3)
N1 0.0273(14) 0.0290(14) 0.0350(15) 0.0044(12) 0.0019(11) 0.0008(12)
N2 0.0408(16) 0.0383(16) 0.0334(16) 0.0088(13) 0.0155(13) 0.0105(13)
C46 0.056(7) 0.066(7) 0.024(5) 0.012(4) 0.024(4) 0.026(5)
C44 0.083(10) 0.071(9) 0.056(8) 0.038(6) 0.038(7) 0.039(7)
C45 0.048(10) 0.025(8) 0.031(7) 0.002(5) 0.012(6) 0.011(6)
C43 0.036(8) 0.027(9) 0.037(9) 0.009(6) 0.018(6) 0.010(5)

loop_
_atom_type_symbol
_atom_type_description
_atom_type_scat_dispersion_real
_atom_type_scat_dispersion_imag
_atom_type_scat_source
C C 0.0033 0.0016 'International Tables Vol C Tables 4.2.6.8 and 6.1.1.4'
H H 0.0000 0.0000 'International Tables Vol C Tables 4.2.6.8 and 6.1.1.4'
B B 0.0013 0.0007 'International Tables Vol C Tables 4.2.6.8 and 6.1.1.4'
Cu Cu 0.3201 1.2651 'International Tables Vol C Tables 4.2.6.8 and 6.1.1.4'
F F 0.0171 0.0103 'International Tables Vol C Tables 4.2.6.8 and 6.1.1.4'
Fe Fe 0.3463 0.8444 'International Tables Vol C Tables 4.2.6.8 and 6.1.1.4'
N N 0.0061 0.0033 'International Tables Vol C Tables 4.2.6.8 and 6.1.1.4'
P P 0.1023 0.0942 'International Tables Vol C Tables 4.2.6.8 and 6.1.1.4'

loop_
_geom_angle_atom_site_label_1
_geom_angle_atom_site_label_2
_geom_angle_atom_site_label_3
_geom_angle
_geom_angle_site_symmetry_1
_geom_angle_site_symmetry_3
_geom_angle_publ_flag
C2 C1 C5 106.9(3) . . ?
C2 C1 Fe1 69.71(16) . . ?
C2 C1 P1 127.3(2) . . ?
C5 C1 Fe1 69.15(16) . . ?
C5 C1 P1 125.7(2) . . ?
P1 C1 Fe1 122.78(15) . . ?
C1 C2 H2 125.9 . . ?
C1 C2 Fe1 69.22(16) . . ?
C3 C2 C1 108.2(3) . . ?
C3 C2 H2 125.9 . . ?
C3 C2 Fe1 70.13(16) . . ?
Fe1 C2 H2 126.3 . . ?
C2 C3 H3 126.0 . . ?
C2 C3 Fe1 69.25(16) . . ?
C4 C3 C2 108.1(3) . . ?
C4 C3 H3 126.0 . . ?
C4 C3 Fe1 69.41(16) . . ?
Fe1 C3 H3 126.9 . . ?
C3 C4 H4 125.8 . . ?
C3 C4 Fe1 70.24(16) . . ?
C5 C4 C3 108.4(3) . . ?
C5 C4 H4 125.8 . . ?
C5 C4 Fe1 69.25(16) . . ?
Fe1 C4 H4 126.3 . . ?
C1 C5 H5 125.8 . . ?
C1 C5 Fe1 69.59(16) . . ?
C4 C5 C1 108.5(2) . . ?
C4 C5 H5 125.8 . . ?
C4 C5 Fe1 70.25(16) . . ?
Fe1 C5 H5 126.0 . . ?
C7 C6 C10 106.7(3) . . ?
C7 C6 Fe1 68.20(16) . . ?
C7 C6 P2 123.3(2) . . ?
C10 C6 Fe1 69.19(16) . . ?
C10 C6 P2 129.7(2) . . ?
P2 C6 Fe1 122.41(14) . . ?
C6 C7 H7 125.8 . . ?
C6 C7 Fe1 70.60(16) . . ?
C8 C7 C6 108.3(3) . . ?
C8 C7 H7 125.8 . . ?
C8 C7 Fe1 70.55(16) . . ?
Fe1 C7 H7 124.6 . . ?
C7 C8 H8 125.9 . . ?
C7 C8 Fe1 68.50(16) . . ?
C9 C8 C7 108.3(3) . . ?
C9 C8 H8 125.9 . . ?
C9 C8 Fe1 70.13(16) . . ?
Fe1 C8 H8 127.1 . . ?
C8 C9 H9 125.9 . . ?
C8 C9 C10 108.2(3) . . ?
C8 C9 Fe1 69.56(17) . . ?
C10 C9 H9 125.9 . . ?
C10 C9 Fe1 69.33(16) . . ?
Fe1 C9 H9 126.8 . . ?
C6 C10 H10 125.8 . . ?
C6 C10 Fe1 69.78(16) . . ?
C9 C10 C6 108.5(3) . . ?
C9 C10 H10 125.8 . . ?
C9 C10 Fe1 70.13(17) . . ?
Fe1 C10 H10 125.9 . . ?
C12 C11 C16 118.5(3) . . ?
C12 C11 P1 122.6(2) . . ?
C16 C11 P1 118.8(2) . . ?
C11 C12 H12 119.6 . . ?
C13 C12 C11 120.9(3) . . ?
C13 C12 H12 119.6 . . ?
C12 C13 H13 119.9 . . ?
C14 C13 C12 120.1(3) . . ?
C14 C13 H13 119.9 . . ?
C13 C14 H14 120.0 . . ?
C13 C14 C15 120.0(3) . . ?
C15 C14 H14 120.0 . . ?
C14 C15 H15 120.1 . . ?
C14 C15 C16 119.8(3) . . ?
C16 C15 H15 120.1 . . ?
C11 C16 C15 120.7(3) . . ?
C11 C16 H16 119.7 . . ?
C15 C16 H16 119.7 . . ?
C18 C17 P1 121.7(2) . . ?
C22 C17 C18 118.8(3) . . ?
C22 C17 P1 119.4(2) . . ?
C17 C18 H18 119.6 . . ?
C19 C18 C17 120.8(3) . . ?
C19 C18 H18 119.6 . . ?
C18 C19 H19 120.2 . . ?
C18 C19 C20 119.7(3) . . ?
C20 C19 H19 120.2 . . ?
C19 C20 H20 120.0 . . ?
C21 C20 C19 119.9(3) . . ?
C21 C20 H20 120.0 . . ?
C20 C21 H21 119.8 . . ?
C20 C21 C22 120.4(3) . . ?
C22 C21 H21 119.8 . . ?
C17 C22 C21 120.4(3) . . ?
C17 C22 H22 119.8 . . ?
C21 C22 H22 119.8 . . ?
C24 C23 P2 121.5(2) . . ?
C28 C23 C24 118.7(3) . . ?
C28 C23 P2 119.7(2) . . ?
C23 C24 C29 123.2(3) . . ?
C25 C24 C23 119.8(3) . . ?
C25 C24 C29 116.9(3) . . ?
C24 C25 H25 118.8 . . ?
C24 C25 C26 122.4(3) . . ?
C26 C25 H25 118.8 . . ?
C25 C26 C30 121.5(3) . . ?
C27 C26 C25 117.3(3) . . ?
C27 C26 C30 121.2(3) . . ?
C26 C27 H27 118.8 . . ?
C26 C27 C28 122.5(3) . . ?
C28 C27 H27 118.8 . . ?
C23 C28 C31 125.1(3) . . ?
C27 C28 C23 119.3(3) . . ?
C27 C28 C31 115.5(3) . . ?
C24 C29 H29A 109.5 . . ?
C24 C29 H29B 109.5 . . ?
C24 C29 H29C 109.5 . . ?
H29A C29 H29B 109.5 . . ?
H29A C29 H29C 109.5 . . ?
H29B C29 H29C 109.5 . . ?
C26 C30 H30A 109.5 . . ?
C26 C30 H30B 109.5 . . ?
C26 C30 H30C 109.5 . . ?
H30A C30 H30B 109.5 . . ?
H30A C30 H30C 109.5 . . ?
H30B C30 H30C 109.5 . . ?
C28 C31 H31A 109.5 . . ?
C28 C31 H31B 109.5 . . ?
C28 C31 H31C 109.5 . . ?
H31A C31 H31B 109.5 . . ?
H31A C31 H31C 109.5 . . ?
H31B C31 H31C 109.5 . . ?
C33 C32 P2 113.9(2) . . ?
C37 C32 C33 118.6(3) . . ?
C37 C32 P2 126.6(2) . . ?
C32 C33 C38 123.0(3) . . ?
C34 C33 C32 119.5(3) . . ?
C34 C33 C38 117.5(3) . . ?
C33 C34 H34 118.7 . . ?
C35 C34 C33 122.6(3) . . ?
C35 C34 H34 118.7 . . ?
C34 C35 C36 117.2(3) . . ?
C34 C35 C39 121.3(3) . . ?
C36 C35 C39 121.5(3) . . ?
C35 C36 H36 118.5 . . ?
C35 C36 C37 122.9(3) . . ?
C37 C36 H36 118.5 . . ?
C32 C37 C40 124.8(3) . . ?
C36 C37 C32 119.0(3) . . ?
C36 C37 C40 116.2(3) . . ?
C33 C38 H38A 109.5 . . ?
C33 C38 H38B 109.5 . . ?
C33 C38 H38C 109.5 . . ?
H38A C38 H38B 109.5 . . ?
H38A C38 H38C 109.5 . . ?
H38B C38 H38C 109.5 . . ?
C35 C39 H39A 109.5 . . ?
C35 C39 H39B 109.5 . . ?
C35 C39 H39C 109.5 . . ?
H39A C39 H39B 109.5 . . ?
H39A C39 H39C 109.5 . . ?
H39B C39 H39C 109.5 . . ?
C37 C40 H40A 109.5 . . ?
C37 C40 H40B 109.5 . . ?
C37 C40 H40C 109.5 . . ?
H40A C40 H40B 109.5 . . ?
H40A C40 H40C 109.5 . . ?
H40B C40 H40C 109.5 . . ?
N1 C41 C42 179.6(4) . . ?
C41 C42 H42A 109.5 . . ?
C41 C42 H42B 109.5 . . ?
C41 C42 H42C 109.5 . . ?
H42A C42 H42B 109.5 . . ?
H42A C42 H42C 109.5 . . ?
H42B C42 H42C 109.5 . . ?
F2 B1 F1 109.0(3) . . ?
F3 B1 F1 107.8(4) . . ?
F3 B1 F2 110.2(4) . . ?
F4 B1 F1 112.6(4) . . ?
F4 B1 F2 108.3(4) . . ?
F4 B1 F3 109.0(4) . . ?
P1 Cu1 P2 114.65(3) . . ?
N1 Cu1 P1 115.34(8) . . ?
N1 Cu1 P2 116.69(8) . . ?
N1 Cu1 N2 91.96(12) . . ?
N2 Cu1 P1 118.71(9) . . ?
N2 Cu1 P2 96.06(9) . . ?
C1 Fe1 C2 41.07(11) . . ?
C1 Fe1 C3 68.79(11) . . ?
C1 Fe1 C4 68.87(11) . . ?
C1 Fe1 C6 115.06(11) . . ?
C1 Fe1 C8 133.72(12) . . ?
C1 Fe1 C9 172.51(12) . . ?
C1 Fe1 C10 146.38(12) . . ?
C2 Fe1 C3 40.63(12) . . ?
C2 Fe1 C4 68.34(12) . . ?
C2 Fe1 C6 145.31(12) . . ?
C2 Fe1 C8 108.12(12) . . ?
C2 Fe1 C9 132.26(12) . . ?
C4 Fe1 C3 40.35(12) . . ?
C4 Fe1 C6 135.41(12) . . ?
C4 Fe1 C9 113.50(12) . . ?
C5 Fe1 C1 41.25(11) . . ?
C5 Fe1 C2 68.75(11) . . ?
C5 Fe1 C3 68.20(11) . . ?
C5 Fe1 C4 40.50(12) . . ?
C5 Fe1 C6 111.22(11) . . ?
C5 Fe1 C8 174.81(12) . . ?
C5 Fe1 C9 144.84(13) . . ?
C5 Fe1 C10 115.41(12) . . ?
C6 Fe1 C3 173.91(12) . . ?
C6 Fe1 C9 68.70(12) . . ?
C7 Fe1 C1 109.49(12) . . ?
C7 Fe1 C2 113.25(12) . . ?
C7 Fe1 C3 143.32(12) . . ?
C7 Fe1 C4 175.70(12) . . ?
C7 Fe1 C5 135.75(12) . . ?
C7 Fe1 C6 41.20(12) . . ?
C7 Fe1 C8 40.95(12) . . ?
C7 Fe1 C9 68.66(12) . . ?
C7 Fe1 C10 69.00(12) . . ?
C8 Fe1 C3 112.38(12) . . ?
C8 Fe1 C4 143.00(12) . . ?
C8 Fe1 C6 68.78(12) . . ?
C8 Fe1 C9 40.31(13) . . ?
C9 Fe1 C3 108.06(12) . . ?
C10 Fe1 C2 172.07(12) . . ?
C10 Fe1 C3 133.25(12) . . ?
C10 Fe1 C4 110.00(12) . . ?
C10 Fe1 C6 41.04(11) . . ?
C10 Fe1 C8 68.23(12) . . ?
C10 Fe1 C9 40.55(12) . . ?
C1 P1 C11 102.40(13) . . ?
C1 P1 C17 103.13(13) . . ?
C1 P1 Cu1 113.69(9) . . ?
C11 P1 C17 101.04(13) . . ?
C11 P1 Cu1 117.19(10) . . ?
C17 P1 Cu1 117.21(10) . . ?
C6 P2 C23 103.76(13) . . ?
C6 P2 C32 112.36(13) . . ?
C6 P2 Cu1 103.34(10) . . ?
C23 P2 Cu1 129.75(9) . . ?
C32 P2 C23 104.35(13) . . ?
C32 P2 Cu1 103.23(9) . . ?
C41 N1 Cu1 166.7(3) . . ?
C45 N2 Cu1 169.3(12) . . ?
C43 N2 Cu1 154.0(8) . . ?
H46A C46 H46B 109.5 . . ?
H46A C46 H46C 109.5 . . ?
H46B C46 H46C 109.5 . . ?
C45 C46 H46A 109.5 . . ?
C45 C46 H46B 109.5 . . ?
C45 C46 H46C 109.5 . . ?
H44A C44 H44B 109.5 . . ?
H44A C44 H44C 109.5 . . ?
H44B C44 H44C 109.5 . . ?
C43 C44 H44A 109.5 . . ?
C43 C44 H44B 109.5 . . ?
C43 C44 H44C 109.5 . . ?
N2 C45 C46 171.8(14) . . ?
N2 C43 C44 176.1(15) . . ?

loop_
_geom_bond_atom_site_label_1
_geom_bond_atom_site_label_2
_geom_bond_distance
_geom_bond_site_symmetry_2
_geom_bond_publ_flag
C1 C2 1.435(4) . ?
C1 C5 1.437(4) . ?
C1 Fe1 2.042(3) . ?
C1 P1 1.803(3) . ?
C2 H2 0.9500 . ?
C2 C3 1.427(4) . ?
C2 Fe1 2.049(3) . ?
C3 H3 0.9500 . ?
C3 C4 1.417(4) . ?
C3 Fe1 2.060(3) . ?
C4 H4 0.9500 . ?
C4 C5 1.414(4) . ?
C4 Fe1 2.049(3) . ?
C5 H5 0.9500 . ?
C5 Fe1 2.036(3) . ?
C6 C7 1.434(4) . ?
C6 C10 1.437(4) . ?
C6 Fe1 2.054(3) . ?
C6 P2 1.818(3) . ?
C7 H7 0.9500 . ?
C7 C8 1.424(4) . ?
C7 Fe1 2.022(3) . ?
C8 H8 0.9500 . ?
C8 C9 1.414(5) . ?
C8 Fe1 2.049(3) . ?
C9 H9 0.9500 . ?
C9 C10 1.421(4) . ?
C9 Fe1 2.056(3) . ?
C10 H10 0.9500 . ?
C10 Fe1 2.046(3) . ?
C11 C12 1.388(4) . ?
C11 C16 1.388(4) . ?
C11 P1 1.829(3) . ?
C12 H12 0.9500 . ?
C12 C13 1.386(4) . ?
C13 H13 0.9500 . ?
C13 C14 1.378(5) . ?
C14 H14 0.9500 . ?
C14 C15 1.379(5) . ?
C15 H15 0.9500 . ?
C15 C16 1.396(5) . ?
C16 H16 0.9500 . ?
C17 C18 1.402(4) . ?
C17 C22 1.385(4) . ?
C17 P1 1.831(3) . ?
C18 H18 0.9500 . ?
C18 C19 1.383(4) . ?
C19 H19 0.9500 . ?
C19 C20 1.391(5) . ?
C20 H20 0.9500 . ?
C20 C21 1.381(5) . ?
C21 H21 0.9500 . ?
C21 C22 1.389(5) . ?
C22 H22 0.9500 . ?
C23 C24 1.414(4) . ?
C23 C28 1.405(4) . ?
C23 P2 1.853(3) . ?
C24 C25 1.377(4) . ?
C24 C29 1.516(4) . ?
C25 H25 0.9500 . ?
C25 C26 1.395(4) . ?
C26 C27 1.384(4) . ?
C26 C30 1.510(4) . ?
C27 H27 0.9500 . ?
C27 C28 1.396(4) . ?
C28 C31 1.509(4) . ?
C29 H29A 0.9800 . ?
C29 H29B 0.9800 . ?
C29 H29C 0.9800 . ?
C30 H30A 0.9800 . ?
C30 H30B 0.9800 . ?
C30 H30C 0.9800 . ?
C31 H31A 0.9800 . ?
C31 H31B 0.9800 . ?
C31 H31C 0.9800 . ?
C32 C33 1.419(4) . ?
C32 C37 1.412(4) . ?
C32 P2 1.851(3) . ?
C33 C34 1.388(4) . ?
C33 C38 1.507(4) . ?
C34 H34 0.9500 . ?
C34 C35 1.385(4) . ?
C35 C36 1.386(4) . ?
C35 C39 1.501(4) . ?
C36 H36 0.9500 . ?
C36 C37 1.397(4) . ?
C37 C40 1.506(4) . ?
C38 H38A 0.9800 . ?
C38 H38B 0.9800 . ?
C38 H38C 0.9800 . ?
C39 H39A 0.9800 . ?
C39 H39B 0.9800 . ?
C39 H39C 0.9800 . ?
C40 H40A 0.9800 . ?
C40 H40B 0.9800 . ?
C40 H40C 0.9800 . ?
C41 C42 1.448(5) . ?
C41 N1 1.138(4) . ?
C42 H42A 0.9800 . ?
C42 H42B 0.9800 . ?
C42 H42C 0.9800 . ?
B1 F1 1.383(5) . ?
B1 F2 1.382(5) . ?
B1 F3 1.373(5) . ?
B1 F4 1.367(6) . ?
Cu1 P1 2.2437(8) . ?
Cu1 P2 2.3302(8) . ?
Cu1 N1 2.017(3) . ?
Cu1 N2 2.060(3) . ?
N2 C45 1.15(2) . ?
N2 C43 1.14(2) . ?
C46 H46A 0.9800 . ?
C46 H46B 0.9800 . ?
C46 H46C 0.9800 . ?
C46 C45 1.45(3) . ?
C44 H44A 0.9800 . ?
C44 H44B 0.9800 . ?
C44 H44C 0.9800 . ?
C44 C43 1.47(3) . ?
